data_7033555
loop_
_publ_author_name
'Li, Xiao-Lei'
'Min, Fan-Yong'
'Wang, Chao'
'Lin, Shuang-Yan'
'Liu, Zhiliang'
'Tang, Jinkui'

_publ_section_title
;
 [Ln(III)-Mn(II)-Ln(III)] heterometallic compounds: rare linear SMMs with
 divalent manganese ions.
;
_journal_issue 7
_journal_name_full 'Dalton transactions (Cambridge, England : 2003)'
_journal_page_first 3430
_journal_page_last 3438
_journal_paper_doi 10.1039/c4dt03713h
_journal_volume 44
_journal_year 2015
_chemical_formula_sum 'C28 H20 Gd Mn0.5 O8'
_chemical_formula_weight 669.16
_chemical_name_systematic
; 
 ? 
;
_space_group_IT_number 2
_symmetry_cell_setting triclinic
_symmetry_space_group_name_Hall '-P 1'
_symmetry_space_group_name_H-M 'P -1'
_atom_sites_solution_hydrogens geom
_atom_sites_solution_primary direct
_atom_sites_solution_secondary difmap
_audit_creation_method SHELXL-97
_audit_update_record
;
2014-08-16 deposited with the CCDC.
2015-01-07 downloaded from the CCDC.
;
_cell_angle_alpha 95.619(6)
_cell_angle_beta 113.535(5)
_cell_angle_gamma 93.643(6)
_cell_formula_units_Z 2
_cell_length_a 10.057(4)
_cell_length_b 11.090(4)
_cell_length_c 12.102(4)
_cell_measurement_reflns_used 2093
_cell_measurement_temperature 293(2)
_cell_measurement_theta_max 23.77
_cell_measurement_theta_min 2.24
_cell_volume 1223.7(8)
_computing_cell_refinement 'Bruker SMART'
_computing_data_collection 'Bruker SMART'
_computing_data_reduction 'Bruker SAINT'
_computing_molecular_graphics 'Bruker SHELXTL'
_computing_publication_material 'Bruker SHELXTL'
_computing_structure_refinement 'SHELXL-97 (Sheldrick, 1997)'
_computing_structure_solution 'SHELXS-97 (Sheldrick, 1990)'
_diffrn_ambient_temperature 293(2)
_diffrn_measured_fraction_theta_full 0.990
_diffrn_measured_fraction_theta_max 0.990
_diffrn_measurement_device_type 'CCD area detector'
_diffrn_measurement_method 'phi and omega scans'
_diffrn_radiation_monochromator graphite
_diffrn_radiation_source 'fine-focus sealed tube'
_diffrn_radiation_type MoK\a
_diffrn_radiation_wavelength 0.71073
_diffrn_reflns_av_R_equivalents 0.0375
_diffrn_reflns_av_sigmaI/netI 0.0844
_diffrn_reflns_limit_h_max 11
_diffrn_reflns_limit_h_min -12
_diffrn_reflns_limit_k_max 13
_diffrn_reflns_limit_k_min -8
_diffrn_reflns_limit_l_max 14
_diffrn_reflns_limit_l_min -14
_diffrn_reflns_number 6313
_diffrn_reflns_theta_full 25.10
_diffrn_reflns_theta_max 25.10
_diffrn_reflns_theta_min 1.85
_exptl_absorpt_coefficient_mu 3.008
_exptl_absorpt_correction_T_max 0.6781
_exptl_absorpt_correction_T_min 0.5085
_exptl_absorpt_correction_type multi-scan
_exptl_absorpt_process_details crystalclear
_exptl_crystal_colour yellow
_exptl_crystal_density_diffrn 1.816
_exptl_crystal_density_method 'not measured'
_exptl_crystal_description block
_exptl_crystal_F_000 657
_exptl_crystal_size_max 0.26
_exptl_crystal_size_mid 0.20
_exptl_crystal_size_min 0.14
_refine_diff_density_max 0.886
_refine_diff_density_min -0.942
_refine_diff_density_rms 0.137
_refine_ls_extinction_method none
_refine_ls_goodness_of_fit_ref 0.992
_refine_ls_hydrogen_treatment constr
_refine_ls_matrix_type full
_refine_ls_number_parameters 340
_refine_ls_number_reflns 4316
_refine_ls_number_restraints 0
_refine_ls_restrained_S_all 0.992
_refine_ls_R_factor_all 0.0714
_refine_ls_R_factor_gt 0.0472
_refine_ls_shift/su_max 0.001
_refine_ls_shift/su_mean 0.000
_refine_ls_structure_factor_coef Fsqd
_refine_ls_weighting_details 'calc w=1/[\s^2^(Fo^2^)+(0.0350P)^2^+0.0000P] where P=(Fo^2^+2Fc^2^)/3'
_refine_ls_weighting_scheme calc
_refine_ls_wR_factor_gt 0.0853
_refine_ls_wR_factor_ref 0.0966
_reflns_number_gt 3210
_reflns_number_total 4316
_reflns_threshold_expression >2sigma(I)
_cod_data_source_file c4dt03713h2.cif
_cod_data_source_block mfy130116_0m
_cod_depositor_comments
;
The following automatic conversions were performed:

'_exptl_absorpt_correction_type' value 'multi_scan' changed to
'multi-scan' according to
/usr/data/users/saulius/crontab/automatic-downloads/rss-feeds/RSC/lib/dictionaries/cif_core.dic
dictionary named 'cif_core.dic' version 2.4.2 from 2011-04-26.

Automatic conversion script
Id: cif_fix_values 2935 2014-11-11 08:27:57Z andrius 

 Adding full bibliography for 7033555--7033559.cif.
;
_cod_original_sg_symbol_H-M P-1
_cod_original_formula_sum 'C28 H20 Gd Mn0.50 O8'
_cod_database_code 7033555

loop_
_symmetry_equiv_pos_as_xyz
'x, y, z'
'-x, -y, -z'

loop_
_atom_site_label
_atom_site_type_symbol
_atom_site_fract_x
_atom_site_fract_y
_atom_site_fract_z
_atom_site_U_iso_or_equiv
_atom_site_adp_type
_atom_site_occupancy
_atom_site_symmetry_multiplicity
_atom_site_calc_flag
_atom_site_refinement_flags
C1 C 0.8185(8) 0.0646(6) 0.7309(6) 0.0364(17) Uani 1 1 d .
C2 C 0.8832(8) -0.0092(7) 0.6678(6) 0.0443(19) Uani 1 1 d .
H2 H 0.8306 -0.0396 0.5861 0.053 Uiso 1 1 calc R
C3 C 1.0218(8) -0.0351(7) 0.7272(7) 0.054(2) Uani 1 1 d .
H3 H 1.0618 -0.0842 0.6845 0.065 Uiso 1 1 calc R
C4 C 1.1077(8) 0.0080(8) 0.8493(8) 0.060(2) Uani 1 1 d .
H4 H 1.2009 -0.0146 0.8886 0.072 Uiso 1 1 calc R
C5 C 1.0495(8) 0.0845(7) 0.9085(7) 0.053(2) Uani 1 1 d .
H5 H 1.1065 0.1183 0.9885 0.063 Uiso 1 1 calc R
C6 C 0.9068(8) 0.1135(6) 0.8525(6) 0.0409(18) Uani 1 1 d .
C7 C 0.8619(9) 0.1997(7) 0.9236(7) 0.052(2) Uani 1 1 d .
H7 H 0.9302 0.2291 1.0017 0.063 Uiso 1 1 calc R
C8 C 0.3434(8) -0.1286(7) 0.6523(6) 0.0383(17) Uani 1 1 d .
C9 C 0.2382(8) -0.2096(7) 0.5572(7) 0.051(2) Uani 1 1 d .
H9 H 0.2163 -0.1978 0.4770 0.061 Uiso 1 1 calc R
C10 C 0.1669(9) -0.3068(7) 0.5817(8) 0.060(2) Uani 1 1 d .
H10 H 0.0942 -0.3576 0.5173 0.072 Uiso 1 1 calc R
C11 C 0.2002(10) -0.3310(8) 0.6986(8) 0.068(3) Uani 1 1 d .
H11 H 0.1509 -0.3971 0.7133 0.082 Uiso 1 1 calc R
C12 C 0.3801(8) -0.1560(7) 0.7728(6) 0.0423(19) Uani 1 1 d .
C13 C 0.3067(9) -0.2564(7) 0.7924(7) 0.055(2) Uani 1 1 d .
H13 H 0.3309 -0.2731 0.8715 0.066 Uiso 1 1 calc R
C14 C 0.4957(9) -0.0863(7) 0.8760(6) 0.053(2) Uani 1 1 d .
H14 H 0.5240 -0.1195 0.9486 0.063 Uiso 1 1 calc R
C15 C 0.3367(9) 0.3104(7) 0.8909(6) 0.0445(19) Uani 1 1 d .
C16 C 0.1970(8) 0.3037(7) 0.7913(6) 0.0408(18) Uani 1 1 d .
C17 C 0.0899(9) 0.3734(7) 0.7992(8) 0.058(2) Uani 1 1 d .
H17 H -0.0016 0.3651 0.7348 0.069 Uiso 1 1 calc R
C18 C 0.1187(10) 0.4543(7) 0.9018(7) 0.061(2) Uani 1 1 d .
H18 H 0.0483 0.5025 0.9066 0.073 Uiso 1 1 calc R
C19 C 0.2526(10) 0.4627(8) 0.9963(8) 0.064(2) Uani 1 1 d .
H19 H 0.2725 0.5178 1.0655 0.077 Uiso 1 1 calc R
C20 C 0.3591(9) 0.3925(7) 0.9929(7) 0.055(2) Uani 1 1 d .
H20 H 0.4480 0.4000 1.0602 0.066 Uiso 1 1 calc R
C21 C 0.1631(9) 0.2232(7) 0.6810(7) 0.051(2) Uani 1 1 d .
H21 H 0.0659 0.2143 0.6256 0.062 Uiso 1 1 calc R
C22 C 0.3870(7) 0.2629(6) 0.4618(6) 0.0381(17) Uani 1 1 d .
C23 C 0.3371(8) 0.2361(7) 0.3354(6) 0.048(2) Uani 1 1 d .
H23 H 0.3507 0.1608 0.3027 0.057 Uiso 1 1 calc R
C24 C 0.2700(9) 0.3155(8) 0.2593(7) 0.063(2) Uani 1 1 d .
H24 H 0.2376 0.2938 0.1758 0.076 Uiso 1 1 calc R
C25 C 0.2487(10) 0.4299(9) 0.3045(9) 0.078(3) Uani 1 1 d .
H25 H 0.2005 0.4838 0.2517 0.093 Uiso 1 1 calc R
C26 C 0.2994(10) 0.4611(8) 0.4267(8) 0.069(3) Uani 1 1 d .
H26 H 0.2880 0.5380 0.4576 0.083 Uiso 1 1 calc R
C27 C 0.3682(8) 0.3798(7) 0.5067(7) 0.049(2) Uani 1 1 d .
C28 C 0.4321(10) 0.4266(8) 0.6361(8) 0.061(2) Uani 1 1 d .
H28 H 0.4197 0.5070 0.6561 0.073 Uiso 1 1 calc R
Gd Gd 0.50406(4) 0.16296(3) 0.74188(3) 0.03821(14) Uani 1 1 d .
Mn Mn 0.5000 0.0000 0.5000 0.0359(4) Uani 1 2 d S
O1 O 0.6804(5) 0.0843(4) 0.6762(4) 0.0426(12) Uani 1 1 d .
O2 O 0.7430(6) 0.2382(5) 0.8917(4) 0.0572(15) Uani 1 1 d .
O3 O 0.4087(5) -0.0324(4) 0.6301(4) 0.0374(11) Uani 1 1 d .
O4 O 0.5623(6) 0.0126(5) 0.8804(4) 0.0552(15) Uani 1 1 d .
O5 O 0.4357(5) 0.2426(5) 0.8885(4) 0.0515(14) Uani 1 1 d .
O6 O 0.2440(5) 0.1649(5) 0.6499(4) 0.0522(14) Uani 1 1 d .
O7 O 0.4477(5) 0.1817(4) 0.5343(4) 0.0368(11) Uani 1 1 d .
O8 O 0.4994(6) 0.3736(5) 0.7207(4) 0.0558(15) Uani 1 1 d .

loop_
_atom_site_aniso_label
_atom_site_aniso_U_11
_atom_site_aniso_U_22
_atom_site_aniso_U_33
_atom_site_aniso_U_23
_atom_site_aniso_U_13
_atom_site_aniso_U_12
C1 0.041(4) 0.035(4) 0.038(4) 0.007(3) 0.021(4) -0.001(3)
C2 0.043(5) 0.052(5) 0.041(4) 0.005(4) 0.020(4) 0.011(4)
C3 0.047(5) 0.063(6) 0.061(5) -0.001(4) 0.031(4) 0.010(4)
C4 0.035(5) 0.070(6) 0.069(6) 0.002(5) 0.015(4) 0.022(4)
C5 0.040(5) 0.063(6) 0.048(5) 0.008(4) 0.010(4) 0.006(4)
C6 0.041(4) 0.042(4) 0.037(4) -0.003(3) 0.015(4) 0.001(4)
C7 0.037(5) 0.064(6) 0.041(4) -0.007(4) 0.004(4) 0.006(4)
C8 0.046(4) 0.044(5) 0.031(4) -0.001(3) 0.024(3) 0.004(4)
C9 0.056(5) 0.048(5) 0.040(4) 0.004(4) 0.013(4) -0.005(4)
C10 0.064(6) 0.036(5) 0.070(6) -0.004(4) 0.021(5) -0.004(4)
C11 0.079(7) 0.057(6) 0.078(7) 0.029(5) 0.038(6) 0.005(5)
C12 0.059(5) 0.041(4) 0.037(4) 0.004(4) 0.028(4) 0.015(4)
C13 0.079(6) 0.052(5) 0.052(5) 0.019(4) 0.041(5) 0.017(5)
C14 0.077(6) 0.051(5) 0.032(4) 0.009(4) 0.021(4) 0.025(5)
C15 0.058(5) 0.049(5) 0.040(4) 0.014(4) 0.031(4) 0.015(4)
C16 0.043(5) 0.045(5) 0.041(4) 0.012(4) 0.023(4) 0.007(4)
C17 0.055(5) 0.059(6) 0.065(6) 0.014(5) 0.028(5) 0.015(4)
C18 0.075(6) 0.057(6) 0.062(6) 0.007(5) 0.036(5) 0.033(5)
C19 0.084(7) 0.056(6) 0.055(5) 0.001(4) 0.030(5) 0.029(5)
C20 0.073(6) 0.058(5) 0.040(4) 0.005(4) 0.028(4) 0.025(5)
C21 0.047(5) 0.052(5) 0.047(5) -0.005(4) 0.014(4) -0.001(4)
C22 0.041(4) 0.037(4) 0.041(4) 0.010(4) 0.021(4) 0.006(3)
C23 0.061(5) 0.047(5) 0.041(4) 0.007(4) 0.027(4) 0.005(4)
C24 0.068(6) 0.077(7) 0.041(5) 0.010(5) 0.018(4) 0.005(5)
C25 0.080(7) 0.079(7) 0.080(7) 0.026(6) 0.030(6) 0.036(6)
C26 0.089(7) 0.063(6) 0.070(6) 0.015(5) 0.042(6) 0.040(5)
C27 0.058(5) 0.041(5) 0.049(5) 0.010(4) 0.020(4) 0.015(4)
C28 0.088(7) 0.052(6) 0.058(5) 0.003(5) 0.046(5) 0.011(5)
Gd 0.0441(2) 0.0428(2) 0.0285(2) -0.00009(15) 0.01610(16) 0.00886(17)
Mn 0.0439(9) 0.0391(9) 0.0272(8) 0.0001(7) 0.0177(7) 0.0081(7)
O1 0.043(3) 0.053(3) 0.029(2) -0.004(2) 0.013(2) 0.006(3)
O2 0.047(3) 0.061(4) 0.049(3) -0.024(3) 0.011(3) 0.002(3)
O3 0.049(3) 0.038(3) 0.032(2) 0.005(2) 0.023(2) 0.004(2)
O4 0.070(4) 0.051(4) 0.034(3) 0.005(3) 0.010(3) 0.010(3)
O5 0.056(3) 0.067(4) 0.037(3) 0.007(3) 0.021(3) 0.025(3)
O6 0.051(3) 0.058(3) 0.045(3) -0.009(3) 0.020(3) 0.010(3)
O7 0.051(3) 0.034(3) 0.028(2) 0.004(2) 0.018(2) 0.010(2)
O8 0.080(4) 0.044(3) 0.039(3) 0.000(3) 0.022(3) 0.002(3)

loop_
_atom_type_symbol
_atom_type_description
_atom_type_scat_dispersion_real
_atom_type_scat_dispersion_imag
_atom_type_scat_source
C C 0.0033 0.0016 'International Tables Vol C Tables 4.2.6.8 and 6.1.1.4'
H H 0.0000 0.0000 'International Tables Vol C Tables 4.2.6.8 and 6.1.1.4'
Gd Gd -0.1653 3.9035 'International Tables Vol C Tables 4.2.6.8 and 6.1.1.4'
Mn Mn 0.3368 0.7283 'International Tables Vol C Tables 4.2.6.8 and 6.1.1.4'
O O 0.0106 0.0060 'International Tables Vol C Tables 4.2.6.8 and 6.1.1.4'

loop_
_geom_angle_atom_site_label_1
_geom_angle_atom_site_label_2
_geom_angle_atom_site_label_3
_geom_angle
_geom_angle_site_symmetry_1
_geom_angle_site_symmetry_3
O1 C1 C6 122.4(6) . .
O1 C1 C2 120.2(6) . .
C6 C1 C2 117.3(7) . .
C3 C2 C1 119.6(7) . .
C3 C2 H2 120.2 . .
C1 C2 H2 120.2 . .
C2 C3 C4 123.4(8) . .
C2 C3 H3 118.3 . .
C4 C3 H3 118.3 . .
C5 C4 C3 117.3(7) . .
C5 C4 H4 121.4 . .
C3 C4 H4 121.4 . .
C4 C5 C6 121.8(7) . .
C4 C5 H5 119.1 . .
C6 C5 H5 119.1 . .
C5 C6 C1 120.3(7) . .
C5 C6 C7 115.9(7) . .
C1 C6 C7 123.7(7) . .
O2 C7 C6 126.5(7) . .
O2 C7 H7 116.7 . .
C6 C7 H7 116.7 . .
O3 C8 C9 120.8(6) . .
O3 C8 C12 121.7(6) . .
C9 C8 C12 117.4(7) . .
C10 C9 C8 120.3(7) . .
C10 C9 H9 119.9 . .
C8 C9 H9 119.9 . .
C11 C10 C9 121.9(8) . .
C11 C10 H10 119.0 . .
C9 C10 H10 119.0 . .
C13 C11 C10 118.8(8) . .
C13 C11 H11 120.6 . .
C10 C11 H11 120.6 . .
C13 C12 C8 119.8(7) . .
C13 C12 C14 117.8(7) . .
C8 C12 C14 122.3(7) . .
C11 C13 C12 121.6(7) . .
C11 C13 H13 119.2 . .
C12 C13 H13 119.2 . .
O4 C14 C12 127.8(7) . .
O4 C14 H14 116.1 . .
C12 C14 H14 116.1 . .
O5 C15 C20 121.4(7) . .
O5 C15 C16 122.6(7) . .
C20 C15 C16 116.0(7) . .
C17 C16 C15 121.2(7) . .
C17 C16 C21 118.2(7) . .
C15 C16 C21 120.6(7) . .
C18 C17 C16 120.3(8) . .
C18 C17 H17 119.8 . .
C16 C17 H17 119.8 . .
C19 C18 C17 118.7(8) . .
C19 C18 H18 120.6 . .
C17 C18 H18 120.6 . .
C18 C19 C20 122.3(8) . .
C18 C19 H19 118.8 . .
C20 C19 H19 118.8 . .
C19 C20 C15 121.4(8) . .
C19 C20 H20 119.3 . .
C15 C20 H20 119.3 . .
O6 C21 C16 128.9(7) . .
O6 C21 H21 115.6 . .
C16 C21 H21 115.6 . .
O7 C22 C23 121.2(7) . .
O7 C22 C27 122.3(6) . .
C23 C22 C27 116.5(7) . .
C24 C23 C22 122.3(8) . .
C24 C23 H23 118.9 . .
C22 C23 H23 118.9 . .
C23 C24 C25 120.8(8) . .
C23 C24 H24 119.6 . .
C25 C24 H24 119.6 . .
C26 C25 C24 118.9(9) . .
C26 C25 H25 120.6 . .
C24 C25 H25 120.6 . .
C25 C26 C27 121.2(8) . .
C25 C26 H26 119.4 . .
C27 C26 H26 119.4 . .
C26 C27 C22 120.3(7) . .
C26 C27 C28 116.7(7) . .
C22 C27 C28 122.6(7) . .
O8 C28 C27 128.0(8) . .
O8 C28 H28 116.0 . .
C27 C28 H28 116.0 . .
O5 Gd O3 122.75(17) . .
O5 Gd O8 75.76(18) . .
O3 Gd O8 141.71(16) . .
O5 Gd O7 137.06(17) . .
O3 Gd O7 72.87(15) . .
O8 Gd O7 72.32(16) . .
O5 Gd O1 152.00(16) . .
O3 Gd O1 71.13(16) . .
O8 Gd O1 109.07(18) . .
O7 Gd O1 67.74(15) . .
O5 Gd O2 82.62(18) . .
O3 Gd O2 130.86(17) . .
O8 Gd O2 80.87(19) . .
O7 Gd O2 118.98(17) . .
O1 Gd O2 71.36(16) . .
O5 Gd O6 72.59(17) . .
O3 Gd O6 74.27(16) . .
O8 Gd O6 81.81(18) . .
O7 Gd O6 75.07(16) . .
O1 Gd O6 134.89(15) . .
O2 Gd O6 152.57(17) . .
O5 Gd O4 77.51(18) . .
O3 Gd O4 70.99(16) . .
O8 Gd O4 146.45(17) . .
O7 Gd O4 140.64(16) . .
O1 Gd O4 86.10(17) . .
O2 Gd O4 75.91(19) . .
O6 Gd O4 108.97(19) . .
O7 Mn O7 180.0(2) 2_656 .
O7 Mn O3 81.32(17) 2_656 2_656
O7 Mn O3 98.68(17) . 2_656
O7 Mn O3 98.68(17) 2_656 .
O7 Mn O3 81.32(17) . .
O3 Mn O3 180.000(1) 2_656 .
O7 Mn O1 105.61(17) 2_656 .
O7 Mn O1 74.39(17) . .
O3 Mn O1 102.19(17) 2_656 .
O3 Mn O1 77.81(17) . .
O7 Mn O1 74.39(17) 2_656 2_656
O7 Mn O1 105.61(17) . 2_656
O3 Mn O1 77.81(17) 2_656 2_656
O3 Mn O1 102.19(17) . 2_656
O1 Mn O1 180.0 . 2_656
O7 Mn Gd 46.60(11) 2_656 2_656
O7 Mn Gd 133.40(11) . 2_656
O3 Mn Gd 46.14(12) 2_656 2_656
O3 Mn Gd 133.86(12) . 2_656
O1 Mn Gd 132.97(12) . 2_656
O1 Mn Gd 47.03(12) 2_656 2_656
C1 O1 Mn 132.3(4) . .
C1 O1 Gd 135.1(4) . .
Mn O1 Gd 89.75(17) . .
C7 O2 Gd 133.9(5) . .
C8 O3 Mn 134.9(4) . .
C8 O3 Gd 131.9(4) . .
Mn O3 Gd 92.53(16) . .
C14 O4 Gd 130.9(5) . .
C15 O5 Gd 134.9(4) . .
C21 O6 Gd 131.3(5) . .
C22 O7 Mn 132.6(4) . .
C22 O7 Gd 134.6(4) . .
Mn O7 Gd 92.15(16) . .
C28 O8 Gd 132.1(5) . .

loop_
_geom_bond_atom_site_label_1
_geom_bond_atom_site_label_2
_geom_bond_distance
_geom_bond_site_symmetry_2
C1 O1 1.322(8) .
C1 C6 1.410(9) .
C1 C2 1.421(10) .
C2 C3 1.354(10) .
C2 H2 0.9300 .
C3 C4 1.396(10) .
C3 H3 0.9300 .
C4 C5 1.362(11) .
C4 H4 0.9300 .
C5 C6 1.395(10) .
C5 H5 0.9300 .
C6 C7 1.436(10) .
C7 O2 1.220(8) .
C7 H7 0.9300 .
C8 O3 1.323(8) .
C8 C9 1.398(9) .
C8 C12 1.423(9) .
C9 C10 1.378(10) .
C9 H9 0.9300 .
C10 C11 1.376(11) .
C10 H10 0.9300 .
C11 C13 1.361(10) .
C11 H11 0.9300 .
C12 C13 1.389(10) .
C12 C14 1.431(9) .
C13 H13 0.9300 .
C14 O4 1.233(8) .
C14 H14 0.9300 .
C15 O5 1.293(8) .
C15 C20 1.391(9) .
C15 C16 1.431(10) .
C16 C17 1.393(10) .
C16 C21 1.435(10) .
C17 C18 1.375(10) .
C17 H17 0.9300 .
C18 C19 1.366(11) .
C18 H18 0.9300 .
C19 C20 1.375(11) .
C19 H19 0.9300 .
C20 H20 0.9300 .
C21 O6 1.219(9) .
C21 H21 0.9300 .
C22 O7 1.323(7) .
C22 C23 1.400(9) .
C22 C27 1.410(10) .
C23 C24 1.348(10) .
C23 H23 0.9300 .
C24 C25 1.395(12) .
C24 H24 0.9300 .
C25 C26 1.358(11) .
C25 H25 0.9300 .
C26 C27 1.394(10) .
C26 H26 0.9300 .
C27 C28 1.459(10) .
C28 O8 1.211(9) .
C28 H28 0.9300 .
Gd O5 2.268(5) .
Gd O3 2.361(4) .
Gd O8 2.376(5) .
Gd O7 2.378(4) .
Gd O1 2.393(5) .
Gd O2 2.394(5) .
Gd O6 2.401(5) .
Gd O4 2.413(5) .
Mn O7 2.158(4) 2_656
Mn O7 2.158(4) .
Mn O3 2.162(4) 2_656
Mn O3 2.162(4) .
Mn O1 2.240(4) .
Mn O1 2.240(4) 2_656
Mn Gd 3.2704(9) 2_656

loop_
_geom_torsion_atom_site_label_1
_geom_torsion_atom_site_label_2
_geom_torsion_atom_site_label_3
_geom_torsion_atom_site_label_4
_geom_torsion
_geom_torsion_site_symmetry_1
O1 C1 C2 C3 -175.7(7) .
C6 C1 C2 C3 3.6(11) .
C1 C2 C3 C4 -0.6(13) .
C2 C3 C4 C5 -3.1(13) .
C3 C4 C5 C6 3.7(13) .
C4 C5 C6 C1 -0.7(12) .
C4 C5 C6 C7 -177.2(8) .
O1 C1 C6 C5 176.3(7) .
C2 C1 C6 C5 -3.0(10) .
O1 C1 C6 C7 -7.5(11) .
C2 C1 C6 C7 173.2(7) .
C5 C6 C7 O2 179.3(8) .
C1 C6 C7 O2 2.9(14) .
O3 C8 C9 C10 -177.5(7) .
C12 C8 C9 C10 4.4(11) .
C8 C9 C10 C11 -2.9(13) .
C9 C10 C11 C13 0.0(14) .
O3 C8 C12 C13 178.6(7) .
C9 C8 C12 C13 -3.3(11) .
O3 C8 C12 C14 -4.1(11) .
C9 C8 C12 C14 173.9(7) .
C10 C11 C13 C12 1.1(13) .
C8 C12 C13 C11 0.6(12) .
C14 C12 C13 C11 -176.8(8) .
C13 C12 C14 O4 -170.9(8) .
C8 C12 C14 O4 11.8(13) .
O5 C15 C16 C17 176.6(7) .
C20 C15 C16 C17 -1.8(11) .
O5 C15 C16 C21 -2.4(11) .
C20 C15 C16 C21 179.2(7) .
C15 C16 C17 C18 2.8(12) .
C21 C16 C17 C18 -178.2(7) .
C16 C17 C18 C19 -1.6(13) .
C17 C18 C19 C20 -0.5(14) .
C18 C19 C20 C15 1.4(14) .
O5 C15 C20 C19 -178.6(8) .
C16 C15 C20 C19 -0.2(12) .
C17 C16 C21 O6 171.3(8) .
C15 C16 C21 O6 -9.7(13) .
O7 C22 C23 C24 177.4(7) .
C27 C22 C23 C24 -2.1(11) .
C22 C23 C24 C25 0.6(13) .
C23 C24 C25 C26 1.4(15) .
C24 C25 C26 C27 -1.8(15) .
C25 C26 C27 C22 0.3(14) .
C25 C26 C27 C28 173.8(9) .
O7 C22 C27 C26 -177.9(7) .
C23 C22 C27 C26 1.6(11) .
O7 C22 C27 C28 9.0(12) .
C23 C22 C27 C28 -171.4(7) .
C26 C27 C28 O8 -178.1(9) .
C22 C27 C28 O8 -4.8(14) .
C6 C1 O1 Mn -168.4(5) .
C2 C1 O1 Mn 10.8(10) .
C6 C1 O1 Gd -13.5(10) .
C2 C1 O1 Gd 165.7(5) .
O7 Mn O1 C1 27.0(6) 2_656
O7 Mn O1 C1 -153.0(6) .
O3 Mn O1 C1 -57.3(6) 2_656
O3 Mn O1 C1 122.7(6) .
O1 Mn O1 C1 156(100) 2_656
Gd Mn O1 C1 -17.4(6) 2_656
O7 Mn O1 Gd -135.61(15) 2_656
O7 Mn O1 Gd 44.39(15) .
O3 Mn O1 Gd 140.13(16) 2_656
O3 Mn O1 Gd -39.87(16) .
O1 Mn O1 Gd -7(100) 2_656
Gd Mn O1 Gd 180.0 2_656
O5 Gd O1 C1 0.7(8) .
O3 Gd O1 C1 -124.4(6) .
O8 Gd O1 C1 96.2(6) .
O7 Gd O1 C1 156.9(6) .
O2 Gd O1 C1 23.3(6) .
O6 Gd O1 C1 -166.2(5) .
O4 Gd O1 C1 -53.2(6) .
O5 Gd O1 Mn 162.4(3) .
O3 Gd O1 Mn 37.33(14) .
O8 Gd O1 Mn -102.09(18) .
O7 Gd O1 Mn -41.34(14) .
O2 Gd O1 Mn -175.0(2) .
O6 Gd O1 Mn -4.5(3) .
O4 Gd O1 Mn 108.56(18) .
C6 C7 O2 Gd 23.1(14) .
O5 Gd O2 C7 141.5(8) .
O3 Gd O2 C7 14.0(9) .
O8 Gd O2 C7 -141.8(8) .
O7 Gd O2 C7 -77.9(8) .
O1 Gd O2 C7 -28.0(8) .
O6 Gd O2 C7 166.7(7) .
O4 Gd O2 C7 62.6(8) .
C9 C8 O3 Mn -42.8(10) .
C12 C8 O3 Mn 135.2(6) .
C9 C8 O3 Gd 149.2(5) .
C12 C8 O3 Gd -32.8(10) .
O7 Mn O3 C8 -26.3(6) 2_656
O7 Mn O3 C8 153.7(6) .
O3 Mn O3 C8 86.7(14) 2_656
O1 Mn O3 C8 -130.5(6) .
O1 Mn O3 C8 49.5(6) 2_656
Gd Mn O3 C8 8.9(7) 2_656
O7 Mn O3 Gd 144.80(15) 2_656
O7 Mn O3 Gd -35.20(15) .
O3 Mn O3 Gd -102.2(8) 2_656
O1 Mn O3 Gd 40.58(16) .
O1 Mn O3 Gd -139.42(16) 2_656
Gd Mn O3 Gd 180.0 2_656
O5 Gd O3 C8 -20.3(6) .
O8 Gd O3 C8 -130.3(6) .
O7 Gd O3 C8 -155.7(6) .
O1 Gd O3 C8 132.6(6) .
O2 Gd O3 C8 90.5(6) .
O6 Gd O3 C8 -76.9(6) .
O4 Gd O3 C8 40.2(5) .
O5 Gd O3 Mn 168.20(16) .
O8 Gd O3 Mn 58.2(3) .
O7 Gd O3 Mn 32.76(15) .
O1 Gd O3 Mn -38.97(15) .
O2 Gd O3 Mn -81.0(2) .
O6 Gd O3 Mn 111.62(19) .
O4 Gd O3 Mn -131.4(2) .
C12 C14 O4 Gd 16.6(12) .
O5 Gd O4 C14 99.9(7) .
O3 Gd O4 C14 -31.6(7) .
O8 Gd O4 C14 137.7(6) .
O7 Gd O4 C14 -55.9(8) .
O1 Gd O4 C14 -102.9(7) .
O2 Gd O4 C14 -174.7(7) .
O6 Gd O4 C14 33.5(7) .
C20 C15 O5 Gd -148.2(6) .
C16 C15 O5 Gd 33.5(11) .
O3 Gd O5 C15 -91.9(7) .
O8 Gd O5 C15 51.2(7) .
O7 Gd O5 C15 8.3(8) .
O1 Gd O5 C15 155.1(6) .
O2 Gd O5 C15 133.6(7) .
O6 Gd O5 C15 -34.5(7) .
O4 Gd O5 C15 -149.3(7) .
C16 C21 O6 Gd -6.3(13) .
O5 Gd O6 C21 20.1(7) .
O3 Gd O6 C21 152.7(7) .
O8 Gd O6 C21 -57.5(7) .
O7 Gd O6 C21 -131.3(7) .
O1 Gd O6 C21 -166.3(6) .
O2 Gd O6 C21 -6.2(10) .
O4 Gd O6 C21 89.7(7) .
C23 C22 O7 Mn 2.8(10) .
C27 C22 O7 Mn -177.7(5) .
C23 C22 O7 Gd -165.0(5) .
C27 C22 O7 Gd 14.5(10) .
O7 Mn O7 C22 -92(28) 2_656
O3 Mn O7 C22 43.6(6) 2_656
O3 Mn O7 C22 -136.4(6) .
O1 Mn O7 C22 143.9(6) .
O1 Mn O7 C22 -36.1(6) 2_656
Gd Mn O7 C22 8.7(6) 2_656
O7 Mn O7 Gd 80(27) 2_656
O3 Mn O7 Gd -145.10(15) 2_656
O3 Mn O7 Gd 34.90(15) .
O1 Mn O7 Gd -44.78(16) .
O1 Mn O7 Gd 135.22(16) 2_656
Gd Mn O7 Gd 180.000(1) 2_656
O5 Gd O7 C22 18.3(7) .
O3 Gd O7 C22 138.2(6) .
O8 Gd O7 C22 -25.6(6) .
O1 Gd O7 C22 -145.6(6) .
O2 Gd O7 C22 -94.0(6) .
O6 Gd O7 C22 60.4(6) .
O4 Gd O7 C22 162.3(5) .
O5 Gd O7 Mn -152.8(2) .
O3 Gd O7 Mn -32.82(15) .
O8 Gd O7 Mn 163.4(2) .
O1 Gd O7 Mn 43.32(15) .
O2 Gd O7 Mn 94.9(2) .
O6 Gd O7 Mn -110.61(19) .
O4 Gd O7 Mn -8.8(3) .
C27 C28 O8 Gd -22.9(13) .
O5 Gd O8 C28 -121.7(8) .
O3 Gd O8 C28 3.7(9) .
O7 Gd O8 C28 29.2(7) .
O1 Gd O8 C28 87.2(8) .
O2 Gd O8 C28 153.7(8) .
O6 Gd O8 C28 -47.7(7) .
O4 Gd O8 C28 -159.8(7) .
